data_4123890
loop_
_publ_author_name
'Pinkowicz, Dawid'
'Rams, Micha\/l'
'Mi\<sek, Martin'
'Kamenev, Konstantin V.'
'Tomkowiak, Hanna'
'Katrusiak, Andrzej'
'Sieklucka, Barbara'

_publ_section_title
;
 Enforcing Multifunctionality: A Pressure-Induced Spin-Crossover
 Photomagnet.
;
_journal_issue 27
_journal_name_full 'Journal of the American Chemical Society'
_journal_page_first 8795
_journal_page_last 8802
_journal_paper_doi 10.1021/jacs.5b04303
_journal_volume 137
_journal_year 2015
_chemical_formula_moiety 'C32 H32 Fe2 N24 Nb, 4(H2 O)'
_chemical_formula_sum 'C32 H40 Fe2 N24 Nb O4'
_chemical_formula_weight 1029.49
_chemical_name_systematic
; 
 ? 
;
_space_group_IT_number 88
_symmetry_cell_setting tetragonal
_symmetry_space_group_name_Hall '-I 4ad'
_symmetry_space_group_name_H-M 'I 41/a :2'
_atom_sites_solution_hydrogens geom
_atom_sites_solution_primary direct
_atom_sites_solution_secondary difmap
_audit_creation_method SHELXL-97
_cell_angle_alpha 90.00
_cell_angle_beta 90.00
_cell_angle_gamma 90.00
_cell_formula_units_Z 4
_cell_length_a 21.6737(2)
_cell_length_b 21.6737(2)
_cell_length_c 9.6282(2)
_cell_measurement_temperature 296(2)
_cell_measurement_theta_max 25.59
_cell_measurement_theta_min 3.53
_cell_volume 4522.84(11)
_computing_cell_refinement 'CrysAlis (Oxford Diffraction, 2002)'
_computing_data_collection 'CrysAlis (Oxford Diffraction, 2002)'
_computing_data_reduction 'CrysAlis (Oxford Diffraction, 2002)'
_computing_molecular_graphics
;
Mercury
;
_computing_publication_material 'SHELXL-97 (Sheldrick, 1997)'
_computing_structure_refinement 'SHELXL-97 (Sheldrick, 1997)'
_computing_structure_solution 'SHELXS-97 (Sheldrick, 1997)'
_diffrn_ambient_temperature 296(2)
_diffrn_measured_fraction_theta_full 0.936
_diffrn_measured_fraction_theta_max 0.936
_diffrn_measurement_device_type 'Kuma KM4CCD \k geometry'
_diffrn_measurement_method 'phi and omega scans'
_diffrn_radiation_monochromator graphite
_diffrn_radiation_source 'fine-focus sealed tube'
_diffrn_radiation_type MoK\a
_diffrn_radiation_wavelength 0.71073
_diffrn_reflns_av_R_equivalents 0.0259
_diffrn_reflns_av_sigmaI/netI 0.0139
_diffrn_reflns_limit_h_max 25
_diffrn_reflns_limit_h_min -25
_diffrn_reflns_limit_k_max 25
_diffrn_reflns_limit_k_min -26
_diffrn_reflns_limit_l_max 11
_diffrn_reflns_limit_l_min -11
_diffrn_reflns_number 19726
_diffrn_reflns_theta_full 25.59
_diffrn_reflns_theta_max 25.59
_diffrn_reflns_theta_min 3.53
_exptl_absorpt_coefficient_mu 0.947
_exptl_absorpt_correction_T_max 0.820
_exptl_absorpt_correction_T_min 0.753
_exptl_absorpt_correction_type numerical
_exptl_absorpt_process_details
;   
Xcalibur CCD System, CrysAlisPro Software System, version 171.37.31;
 Oxford Diffraction Poland, 2014  
;
_exptl_crystal_colour violet
_exptl_crystal_density_diffrn 1.512
_exptl_crystal_density_method 'not measured'
_exptl_crystal_description prism
_exptl_crystal_F_000 2100
_exptl_crystal_size_max 0.41
_exptl_crystal_size_mid 0.25
_exptl_crystal_size_min 0.21
_refine_diff_density_max 0.332
_refine_diff_density_min -0.304
_refine_diff_density_rms 0.045
_refine_ls_extinction_method none
_refine_ls_goodness_of_fit_ref 0.841
_refine_ls_hydrogen_treatment mixed
_refine_ls_matrix_type full
_refine_ls_number_parameters 150
_refine_ls_number_reflns 1995
_refine_ls_number_restraints 3
_refine_ls_restrained_S_all 0.841
_refine_ls_R_factor_all 0.0274
_refine_ls_R_factor_gt 0.0230
_refine_ls_shift/su_max 0.000
_refine_ls_shift/su_mean 0.000
_refine_ls_structure_factor_coef Fsqd
_refine_ls_weighting_details 'calc w=1/[\s^2^(Fo^2^)+(0.1000P)^2^+0.0000P] where P=(Fo^2^+2Fc^2^)/3'
_refine_ls_weighting_scheme calc
_refine_ls_wR_factor_gt 0.0897
_refine_ls_wR_factor_ref 0.0960
_reflns_number_gt 1789
_reflns_number_total 1995
_reflns_threshold_expression >2sigma(I)
_cod_data_source_file ja5b04303_si_002.cif
_cod_data_source_block 0.55a
_cod_depositor_comments 'Adding full bibliography for 4123890--4123892.cif.'
_cod_original_sg_symbol_H-M I41/a
_cod_database_code 4123890

loop_
_symmetry_equiv_pos_as_xyz
'x, y, z'
'-x+1/2, -y, z+1/2'
'-y+3/4, x+1/4, z+1/4'
'y+3/4, -x+3/4, z+3/4'
'x+1/2, y+1/2, z+1/2'
'-x+1, -y+1/2, z+1'
'-y+5/4, x+3/4, z+3/4'
'y+5/4, -x+5/4, z+5/4'
'-x, -y, -z'
'x-1/2, y, -z-1/2'
'y-3/4, -x-1/4, -z-1/4'
'-y-3/4, x-3/4, -z-3/4'
'-x+1/2, -y+1/2, -z+1/2'
'x, y+1/2, -z'
'y-1/4, -x+1/4, -z+1/4'
'-y-1/4, x-1/4, -z-1/4'

loop_
_atom_site_label
_atom_site_type_symbol
_atom_site_fract_x
_atom_site_fract_y
_atom_site_fract_z
_atom_site_U_iso_or_equiv
_atom_site_adp_type
_atom_site_occupancy
_atom_site_symmetry_multiplicity
_atom_site_calc_flag
_atom_site_refinement_flags
Nb Nb 0.5000 0.7500 0.6250 0.01734(16) Uani 1 4 d S
Fe Fe 0.2500 0.7500 0.7500 0.02858(17) Uani 1 2 d S
C1 C 0.40088(8) 0.76174(9) 0.6943(2) 0.0291(4) Uani 1 1 d .
N1 N 0.35004(7) 0.76499(8) 0.72859(18) 0.0352(4) Uani 1 1 d .
C2 C 0.55947(8) 0.74073(9) 0.4347(2) 0.0301(4) Uani 1 1 d .
N2 N 0.58873(9) 0.73539(10) 0.3360(2) 0.0507(5) Uani 1 1 d .
N11 N 0.23542(8) 0.83467(8) 0.86373(18) 0.0377(4) Uani 1 1 d .
N12 N 0.27388(9) 0.85774(8) 0.96056(19) 0.0439(5) Uani 1 1 d .
H12 H 0.3076 0.8404 0.9868 0.053 Uiso 1 1 calc R
C13 C 0.25245(13) 0.91158(12) 1.0108(2) 0.0555(7) Uani 1 1 d .
H13 H 0.2714 0.9358 1.0781 0.067 Uiso 1 1 calc R
C14 C 0.19849(12) 0.92421(11) 0.9460(3) 0.0574(7) Uani 1 1 d .
H14 H 0.1731 0.9583 0.9590 0.069 Uiso 1 1 calc R
C15 C 0.18940(10) 0.87511(12) 0.8558(3) 0.0487(6) Uani 1 1 d .
H15 H 0.1555 0.8710 0.7973 0.058 Uiso 1 1 calc R
N21 N 0.23884(7) 0.79586(8) 0.54994(19) 0.0367(4) Uani 1 1 d .
N22 N 0.28543(8) 0.79759(10) 0.4584(2) 0.0475(5) Uani 1 1 d .
H22 H 0.3223 0.7853 0.4766 0.057 Uiso 1 1 calc R
C23 C 0.26818(12) 0.82045(14) 0.3368(3) 0.0591(7) Uani 1 1 d .
H23 H 0.2929 0.8255 0.2587 0.071 Uiso 1 1 calc R
C24 C 0.20731(12) 0.83511(13) 0.3481(3) 0.0572(7) Uani 1 1 d .
H24 H 0.1821 0.8523 0.2802 0.069 Uiso 1 1 calc R
C25 C 0.19127(10) 0.81913(11) 0.4808(3) 0.0461(6) Uani 1 1 d .
H25 H 0.1520 0.8240 0.5179 0.055 Uiso 1 1 calc R
O1 O 0.38497(8) 0.80924(8) 1.05980(18) 0.0541(5) Uani 1 1 d D
H1A H 0.3978(9) 0.7972(11) 1.1475(10) 0.065 Uiso 1 1 d D
H1B H 0.4232(5) 0.8092(13) 1.0165(19) 0.065 Uiso 1 1 d D

loop_
_atom_site_aniso_label
_atom_site_aniso_U_11
_atom_site_aniso_U_22
_atom_site_aniso_U_33
_atom_site_aniso_U_23
_atom_site_aniso_U_13
_atom_site_aniso_U_12
Nb 0.01691(18) 0.01691(18) 0.0182(2) 0.000 0.000 0.000
Fe 0.0203(2) 0.0352(3) 0.0302(3) 0.00339(16) 0.00351(15) 0.00208(14)
C1 0.0254(10) 0.0374(11) 0.0245(10) 0.0027(8) -0.0023(8) 0.0006(8)
N1 0.0230(9) 0.0495(10) 0.0331(9) 0.0047(8) 0.0010(7) 0.0003(7)
C2 0.0254(10) 0.0364(10) 0.0285(11) 0.0021(9) -0.0010(8) 0.0029(8)
N2 0.0392(10) 0.0820(15) 0.0310(10) 0.0012(10) 0.0091(9) 0.0060(10)
N11 0.0342(10) 0.0390(10) 0.0399(11) -0.0004(8) 0.0002(8) 0.0014(8)
N12 0.0461(10) 0.0473(11) 0.0381(10) 0.0027(9) 0.0001(9) 0.0013(8)
C13 0.0736(18) 0.0520(15) 0.0408(14) -0.0129(11) 0.0091(12) -0.0038(13)
C14 0.0575(16) 0.0509(15) 0.0638(17) -0.0103(13) 0.0146(14) 0.0145(12)
C15 0.0364(12) 0.0492(14) 0.0606(16) -0.0029(11) 0.0028(11) 0.0116(10)
N21 0.0286(9) 0.0445(10) 0.0370(10) 0.0085(8) 0.0047(8) 0.0029(7)
N22 0.0306(9) 0.0692(13) 0.0427(11) 0.0155(10) 0.0055(8) 0.0105(9)
C23 0.0523(15) 0.089(2) 0.0354(13) 0.0229(14) 0.0053(12) 0.0109(14)
C24 0.0485(15) 0.0726(18) 0.0504(15) 0.0222(13) -0.0068(12) 0.0132(13)
C25 0.0326(11) 0.0557(14) 0.0501(14) 0.0091(11) -0.0003(10) 0.0101(10)
O1 0.0480(9) 0.0705(11) 0.0437(10) 0.0109(9) -0.0065(8) 0.0000(9)

loop_
_atom_type_symbol
_atom_type_description
_atom_type_scat_dispersion_real
_atom_type_scat_dispersion_imag
_atom_type_scat_source
C C 0.0033 0.0016 'International Tables Vol C Tables 4.2.6.8 and 6.1.1.4'
H H 0.0000 0.0000 'International Tables Vol C Tables 4.2.6.8 and 6.1.1.4'
N N 0.0061 0.0033 'International Tables Vol C Tables 4.2.6.8 and 6.1.1.4'
O O 0.0106 0.0060 'International Tables Vol C Tables 4.2.6.8 and 6.1.1.4'
Fe Fe 0.3463 0.8444 'International Tables Vol C Tables 4.2.6.8 and 6.1.1.4'
Nb Nb -2.0727 0.6215 'International Tables Vol C Tables 4.2.6.8 and 6.1.1.4'

loop_
_geom_angle_atom_site_label_1
_geom_angle_atom_site_label_2
_geom_angle_atom_site_label_3
_geom_angle
_geom_angle_site_symmetry_1
_geom_angle_site_symmetry_3
C2 Nb C2 70.90(10) 12_767 15_566
C2 Nb C2 131.58(6) 12_767 .
C2 Nb C2 131.58(6) 15_566 .
C2 Nb C2 131.58(6) 12_767 6_564
C2 Nb C2 131.58(6) 15_566 6_564
C2 Nb C2 70.90(10) . 6_564
C2 Nb C1 74.90(7) 12_767 6_564
C2 Nb C1 77.30(7) 15_566 6_564
C2 Nb C1 71.72(7) . 6_564
C2 Nb C1 142.56(7) 6_564 6_564
C2 Nb C1 142.56(7) 12_767 12_767
C2 Nb C1 71.72(7) 15_566 12_767
C2 Nb C1 74.90(7) . 12_767
C2 Nb C1 77.30(7) 6_564 12_767
C1 Nb C1 94.99(3) 6_564 12_767
C2 Nb C1 71.72(7) 12_767 15_566
C2 Nb C1 142.56(7) 15_566 15_566
C2 Nb C1 77.30(7) . 15_566
C2 Nb C1 74.90(7) 6_564 15_566
C1 Nb C1 94.99(3) 6_564 15_566
C1 Nb C1 145.71(9) 12_767 15_566
C2 Nb C1 77.30(7) 12_767 .
C2 Nb C1 74.90(7) 15_566 .
C2 Nb C1 142.56(7) . .
C2 Nb C1 71.72(7) 6_564 .
C1 Nb C1 145.71(9) 6_564 .
C1 Nb C1 94.99(3) 12_767 .
C1 Nb C1 94.99(3) 15_566 .
N21 Fe N21 180.000(1) 13_566 .
N21 Fe N11 87.46(7) 13_566 .
N21 Fe N11 92.54(7) . .
N21 Fe N11 92.54(7) 13_566 13_566
N21 Fe N11 87.46(7) . 13_566
N11 Fe N11 180.0 . 13_566
N21 Fe N1 92.34(6) 13_566 .
N21 Fe N1 87.66(6) . .
N11 Fe N1 93.79(7) . .
N11 Fe N1 86.21(7) 13_566 .
N21 Fe N1 87.66(6) 13_566 13_566
N21 Fe N1 92.34(6) . 13_566
N11 Fe N1 86.21(7) . 13_566
N11 Fe N1 93.79(7) 13_566 13_566
N1 Fe N1 180.000(1) . 13_566
N1 C1 Nb 177.00(16) . .
C1 N1 Fe 163.59(16) . .
N2 C2 Nb 178.45(19) . .
N12 N11 C15 105.04(18) . .
N12 N11 Fe 125.14(13) . .
C15 N11 Fe 129.82(16) . .
N11 N12 C13 110.9(2) . .
N12 C13 C14 107.9(2) . .
C15 C14 C13 104.8(2) . .
N11 C15 C14 111.3(2) . .
C25 N21 N22 104.19(18) . .
C25 N21 Fe 134.62(15) . .
N22 N21 Fe 120.64(13) . .
N21 N22 C23 112.26(19) . .
C24 C23 N22 106.9(2) . .
C23 C24 C25 105.2(2) . .
N21 C25 C24 111.5(2) . .

loop_
_geom_bond_atom_site_label_1
_geom_bond_atom_site_label_2
_geom_bond_distance
_geom_bond_site_symmetry_2
Nb C2 2.249(2) 12_767
Nb C2 2.249(2) 15_566
Nb C2 2.249(2) .
Nb C2 2.249(2) 6_564
Nb C1 2.2639(19) 6_564
Nb C1 2.2639(19) 12_767
Nb C1 2.2639(19) 15_566
Nb C1 2.2639(19) .
Fe N21 2.1810(17) 13_566
Fe N21 2.1810(17) .
Fe N11 2.1603(18) .
Fe N11 2.1603(18) 13_566
Fe N1 2.2022(16) .
Fe N1 2.2022(16) 13_566
C1 N1 1.152(3) .
C2 N2 1.148(3) .
N11 N12 1.347(2) .
N11 C15 1.330(3) .
N12 C13 1.346(3) .
C13 C14 1.354(4) .
C14 C15 1.388(3) .
N21 C25 1.327(3) .
N21 N22 1.341(2) .
N22 C23 1.326(3) .
C23 C24 1.361(3) .
C24 C25 1.369(3) .
